data_7132061
loop_
_publ_author_name
'Rogovoy, Maxim'
'Rakhmanova, Marianna I.'
'Sadykov, Evgeniy'
'Carignan, Gia M.'
'Bagryanskaya, Irina Yu.'
'Li, Jing'
'Artem'ev, Alexander'

_publ_section_title
;
 Fast and reversible solvent-vapor-induced 1D to 2D transformation in
 emissive Ag(I)-organic networks
;
_journal_name_full 'Chemical Communications'
_journal_paper_doi 10.1039/D3CC03540A
_journal_year 2023
_chemical_formula_moiety 'C35 H26 Ag3 F9 N4 O9 P2 S3'
_chemical_formula_sum 'C35 H26 Ag3 F9 N4 O9 P2 S3'
_chemical_formula_weight 1299.33
_chemical_name_systematic 'trifluoromethanesulfonate with  diphenyl(2-pyrimidyl)phosphine'
_space_group_crystal_system monoclinic
_space_group_IT_number 15
_space_group_name_Hall '-C 2yc'
_space_group_name_H-M_alt 'C 1 2/c 1'
_atom_sites_solution_hydrogens geom
_audit_creation_method SHELXL-2018/3
_audit_update_record
;
2023-08-05 deposited with the CCDC.	2023-08-25 downloaded from the CCDC.
;
_cell_angle_alpha 90
_cell_angle_beta 96.227(2)
_cell_angle_gamma 90
_cell_formula_units_Z 4
_cell_length_a 9.4645(4)
_cell_length_b 23.9337(11)
_cell_length_c 19.7003(9)
_cell_measurement_reflns_used 9823
_cell_measurement_temperature 296(2)
_cell_measurement_theta_max 27.50
_cell_measurement_theta_min 2.33
_cell_volume 4436.2(3)
_computing_cell_refinement 'Bruker SAINT'
_computing_data_collection 'Bruker APEX2'
_computing_data_reduction 'Bruker SAINT'
_computing_molecular_graphics 'Bruker SHELXTL'
_computing_publication_material 'Bruker SHELXTL'
_computing_structure_refinement 'SHELXL-2018/3 (Sheldrick, 2018)'
_computing_structure_solution 'SHELXT 2014/5 (Sheldrick, 2014)'
_diffrn_ambient_temperature 296(2)
_diffrn_measured_fraction_theta_full 0.999
_diffrn_measured_fraction_theta_max 0.996
_diffrn_measurement_device_type 'Bruker APEX-II CCD'
_diffrn_measurement_method '\f and \w scans'
_diffrn_radiation_type MoK\a
_diffrn_radiation_wavelength 0.71073
_diffrn_reflns_av_R_equivalents 0.0401
_diffrn_reflns_av_unetI/netI 0.0194
_diffrn_reflns_Laue_measured_fraction_full 0.999
_diffrn_reflns_Laue_measured_fraction_max 0.996
_diffrn_reflns_limit_h_max 12
_diffrn_reflns_limit_h_min -12
_diffrn_reflns_limit_k_max 31
_diffrn_reflns_limit_k_min -30
_diffrn_reflns_limit_l_max 25
_diffrn_reflns_limit_l_min -25
_diffrn_reflns_number 44751
_diffrn_reflns_point_group_measured_fraction_full 0.999
_diffrn_reflns_point_group_measured_fraction_max 0.996
_diffrn_reflns_theta_full 25.242
_diffrn_reflns_theta_max 27.578
_diffrn_reflns_theta_min 2.326
_diffrn_source 'sealed tube'
_exptl_absorpt_coefficient_mu 1.618
_exptl_absorpt_correction_T_max 0.9281
_exptl_absorpt_correction_T_min 0.7144
_exptl_absorpt_correction_type multi-scan
_exptl_absorpt_process_details SADABS
_exptl_crystal_colour colourless
_exptl_crystal_density_diffrn 1.945
_exptl_crystal_density_method 'not measured'
_exptl_crystal_description needle-prism
_exptl_crystal_F_000 2544
_exptl_crystal_size_max 0.80
_exptl_crystal_size_mid 0.15
_exptl_crystal_size_min 0.08
_refine_diff_density_max 1.082
_refine_diff_density_min -1.191
_refine_diff_density_rms 0.079
_refine_ls_extinction_method none
_refine_ls_goodness_of_fit_ref 1.032
_refine_ls_hydrogen_treatment constr
_refine_ls_matrix_type full
_refine_ls_number_parameters 313
_refine_ls_number_reflns 5124
_refine_ls_number_restraints 18
_refine_ls_restrained_S_all 1.102
_refine_ls_R_factor_all 0.0371
_refine_ls_R_factor_gt 0.0291
_refine_ls_shift/su_max 0.010
_refine_ls_shift/su_mean 0.000
_refine_ls_structure_factor_coef Fsqd
_refine_ls_weighting_details 'w=1/[\s^2^(Fo^2^)+(0.0310P)^2^+13.1396P] where P=(Fo^2^+2Fc^2^)/3'
_refine_ls_weighting_scheme calc
_refine_ls_wR_factor_gt 0.0698
_refine_ls_wR_factor_ref 0.0766
_reflns_Friedel_coverage 0.000
_reflns_number_gt 4433
_reflns_number_total 5124
_reflns_threshold_expression 'I > 2\s(I)'
_cod_data_source_file d3cc03540a5.cif
_cod_data_source_block 1_mr94
_cod_original_sg_symbol_H-M 'C 2/c'
_cod_database_code 7132061
_shelx_shelxl_version_number 2018/3
_shelx_space_group_comment
;
The symmetry employed for this shelxl refinement is uniquely defined
by the following loop, which should always be used as a source of
symmetry information in preference to the above space-group names.
They are only intended as comments.
;

loop_
_space_group_symop_operation_xyz
'x, y, z'
'-x, y, -z+1/2'
'x+1/2, y+1/2, z'
'-x+1/2, y+1/2, -z+1/2'
'-x, -y, -z'
'x, -y, z-1/2'
'-x+1/2, -y+1/2, -z'
'x+1/2, -y+1/2, z-1/2'

loop_
_atom_site_label
_atom_site_type_symbol
_atom_site_fract_x
_atom_site_fract_y
_atom_site_fract_z
_atom_site_U_iso_or_equiv
_atom_site_adp_type
_atom_site_occupancy
_atom_site_site_symmetry_order
_atom_site_calc_flag
_atom_site_refinement_flags_posn
_atom_site_refinement_flags_adp
_atom_site_refinement_flags_occupancy
_atom_site_disorder_assembly
_atom_site_disorder_group
Ag1 Ag 0.500000 0.500000 0.500000 0.05808(12) Uani 1 2 d S . P . .
Ag2 Ag 0.34015(2) 0.60171(2) 0.76898(2) 0.03721(7) Uani 1 1 d . . . . .
P1 P 0.51158(7) 0.61606(3) 0.62750(3) 0.02672(13) Uani 1 1 d . . . . .
S1 S 0.25778(7) 0.52828(3) 0.34379(3) 0.03493(15) Uani 1 1 d . . . . .
S2 S 0.0025(2) 0.67243(6) 0.76720(7) 0.0394(4) Uani 0.5 1 d . U P . .
C2S C 0.0336(10) 0.7453(3) 0.7548(9) 0.069(3) Uani 0.5 1 d . . P . .
O1 O 0.4023(2) 0.51420(10) 0.36882(12) 0.0534(6) Uani 1 1 d . . . . .
O2 O 0.1767(2) 0.48208(9) 0.31248(11) 0.0448(5) Uani 1 1 d . . . . .
O3 O 0.1850(3) 0.56159(10) 0.38946(13) 0.0579(6) Uani 1 1 d . . . . .
O4 O 0.1268(4) 0.6558(2) 0.7609(3) 0.1435(17) Uani 1 1 d . U . . .
O5 O -0.0100(6) 0.6666(3) 0.8382(3) 0.0730(15) Uani 0.5 1 d . U P . .
C1S C 0.2780(4) 0.57431(13) 0.27146(17) 0.0469(7) Uani 1 1 d . . . . .
F1 F 0.1531(3) 0.59139(13) 0.24282(15) 0.0916(9) Uani 1 1 d . . . . .
F2 F 0.3428(3) 0.54847(10) 0.22429(11) 0.0684(6) Uani 1 1 d . . . . .
F3 F 0.3544(3) 0.61898(9) 0.29102(13) 0.0742(7) Uani 1 1 d . . . . .
F4 F 0.0180(8) 0.7664(2) 0.8034(3) 0.222(3) Uani 1 1 d . . . . .
F5 F 0.1621(8) 0.7581(3) 0.7486(5) 0.132(3) Uani 0.5 1 d . . P . .
N1 N 0.3303(2) 0.53907(10) 0.55615(11) 0.0326(5) Uani 1 1 d . . . . .
N2 N 0.2713(2) 0.57086(9) 0.66298(10) 0.0293(4) Uani 1 1 d . . . . .
C1 C 0.3557(2) 0.56926(10) 0.61272(12) 0.0256(5) Uani 1 1 d . . . . .
C2 C 0.1478(3) 0.54296(12) 0.65372(14) 0.0357(6) Uani 1 1 d . . . . .
H13B H 0.086416 0.544082 0.687486 0.043 Uiso 1 1 calc R U . . .
C3 C 0.1104(3) 0.51267(14) 0.59507(15) 0.0437(7) Uani 1 1 d . . . . .
H10B H 0.023604 0.494199 0.587972 0.052 Uiso 1 1 calc R U . . .
C4 C 0.2059(3) 0.51079(13) 0.54757(15) 0.0411(6) Uani 1 1 d . . . . .
H14B H 0.184547 0.489461 0.508329 0.049 Uiso 1 1 calc R U . . .
C5 C 0.6033(3) 0.61672(11) 0.55084(13) 0.0322(5) Uani 1 1 d . . . . .
C6 C 0.5337(4) 0.62229(14) 0.48498(15) 0.0454(7) Uani 1 1 d . . . . .
H7AA H 0.435042 0.620464 0.477922 0.054 Uiso 1 1 calc R U . . .
C7 C 0.6117(5) 0.63054(18) 0.42995(18) 0.0658(11) Uani 1 1 d . . . . .
H6BA H 0.565624 0.633158 0.385896 0.079 Uiso 1 1 calc R U . . .
C8 C 0.7582(5) 0.6349(2) 0.4411(2) 0.0759(13) Uani 1 1 d . . . . .
H2B H 0.810293 0.641505 0.404518 0.091 Uiso 1 1 calc R U . . .
C9 C 0.8268(4) 0.62942(19) 0.5053(2) 0.0681(11) Uani 1 1 d . . . . .
H9B H 0.925297 0.632124 0.512120 0.082 Uiso 1 1 calc R U . . .
C10 C 0.7506(3) 0.61988(14) 0.56052(16) 0.0464(7) Uani 1 1 d . . . . .
H5BA H 0.798216 0.615592 0.604043 0.056 Uiso 1 1 calc R U . . .
C11 C 0.4258(3) 0.68440(11) 0.62414(14) 0.0384(6) Uani 1 1 d . . . . .
C12 C 0.2940(4) 0.69503(15) 0.58875(19) 0.0580(9) Uani 1 1 d . . . . .
H1B H 0.240955 0.665903 0.567694 0.070 Uiso 1 1 calc R U . . .
C13 C 0.2413(6) 0.74888(19) 0.5847(2) 0.0820(14) Uani 1 1 d . . . . .
H9A H 0.152117 0.755689 0.561462 0.098 Uiso 1 1 calc R U . . .
C14 C 0.3179(7) 0.79175(19) 0.6142(3) 0.0916(18) Uani 1 1 d . . . . .
H3BA H 0.282182 0.827944 0.610115 0.110 Uiso 1 1 calc R U . . .
C15 C 0.4476(7) 0.78220(18) 0.6499(3) 0.0949(18) Uani 1 1 d . . . . .
H4BA H 0.499679 0.811934 0.670061 0.114 Uiso 1 1 calc R U . . .
C16 C 0.5026(5) 0.72789(15) 0.6563(2) 0.0667(10) Uani 1 1 d . . . . .
H8A H 0.589557 0.721180 0.681717 0.080 Uiso 1 1 calc R U . . .

loop_
_atom_site_aniso_label
_atom_site_aniso_U_11
_atom_site_aniso_U_22
_atom_site_aniso_U_33
_atom_site_aniso_U_23
_atom_site_aniso_U_13
_atom_site_aniso_U_12
Ag1 0.0463(2) 0.0771(3) 0.0539(2) -0.03115(19) 0.01958(16) 0.00251(17)
Ag2 0.03746(12) 0.04922(13) 0.02436(11) -0.00524(8) 0.00066(8) 0.00266(9)
P1 0.0290(3) 0.0299(3) 0.0216(3) 0.0004(2) 0.0044(2) -0.0024(2)
S1 0.0369(3) 0.0341(3) 0.0345(3) -0.0006(3) 0.0070(3) -0.0023(3)
S2 0.0356(6) 0.0335(6) 0.0485(12) 0.0002(5) 0.0022(11) 0.0015(6)
C2S 0.069(10) 0.060(4) 0.075(7) -0.017(5) 0.002(8) 0.000(4)
O1 0.0459(13) 0.0557(13) 0.0555(14) 0.0034(11) -0.0089(10) 0.0014(10)
O2 0.0444(12) 0.0425(11) 0.0481(12) -0.0039(9) 0.0081(9) -0.0093(9)
O3 0.0680(16) 0.0526(13) 0.0577(15) -0.0114(11) 0.0284(12) -0.0031(11)
O4 0.103(3) 0.152(3) 0.166(3) -0.042(3) -0.030(2) 0.086(2)
O5 0.073(3) 0.093(4) 0.052(3) 0.012(3) 0.005(3) 0.012(3)
C1S 0.0470(17) 0.0452(17) 0.0486(18) 0.0060(13) 0.0053(14) -0.0046(13)
F1 0.0647(15) 0.109(2) 0.098(2) 0.0525(17) -0.0052(14) 0.0165(14)
F2 0.0841(15) 0.0776(14) 0.0480(11) -0.0049(10) 0.0276(11) -0.0169(12)
F3 0.0972(18) 0.0461(11) 0.0818(16) 0.0050(11) 0.0208(13) -0.0242(11)
F4 0.272(7) 0.163(4) 0.232(6) -0.139(4) 0.038(6) -0.018(4)
F5 0.111(5) 0.096(4) 0.191(8) 0.001(5) 0.032(5) -0.074(4)
N1 0.0294(11) 0.0441(12) 0.0247(10) -0.0067(9) 0.0051(8) -0.0022(9)
N2 0.0294(10) 0.0357(11) 0.0235(10) -0.0013(8) 0.0056(8) 0.0004(8)
C1 0.0245(11) 0.0293(11) 0.0229(11) 0.0007(9) 0.0024(9) 0.0026(9)
C2 0.0285(13) 0.0494(16) 0.0300(13) 0.0006(11) 0.0075(10) -0.0029(11)
C3 0.0286(14) 0.0629(19) 0.0389(15) -0.0040(13) 0.0011(11) -0.0124(13)
C4 0.0351(14) 0.0564(18) 0.0316(14) -0.0098(12) 0.0031(11) -0.0077(13)
C5 0.0372(14) 0.0348(13) 0.0262(12) 0.0017(10) 0.0102(10) -0.0055(10)
C6 0.0488(17) 0.0581(18) 0.0295(14) 0.0053(13) 0.0055(12) -0.0092(14)
C7 0.082(3) 0.087(3) 0.0302(16) 0.0086(17) 0.0118(16) -0.021(2)
C8 0.085(3) 0.101(3) 0.048(2) 0.001(2) 0.036(2) -0.033(3)
C9 0.051(2) 0.098(3) 0.061(2) -0.003(2) 0.0280(18) -0.022(2)
C10 0.0411(16) 0.0606(19) 0.0385(16) -0.0021(14) 0.0092(13) -0.0103(14)
C11 0.0526(17) 0.0309(13) 0.0344(14) 0.0016(11) 0.0165(12) 0.0037(12)
C12 0.067(2) 0.0493(19) 0.057(2) 0.0078(16) 0.0039(17) 0.0197(16)
C13 0.106(4) 0.068(3) 0.075(3) 0.018(2) 0.023(3) 0.044(3)
C14 0.145(5) 0.049(2) 0.090(4) 0.012(2) 0.050(4) 0.037(3)
C15 0.145(5) 0.041(2) 0.106(4) -0.017(2) 0.045(4) -0.014(3)
C16 0.084(3) 0.0397(18) 0.079(3) -0.0132(17) 0.019(2) -0.0108(18)

loop_
_atom_type_symbol
_atom_type_description
_atom_type_scat_dispersion_real
_atom_type_scat_dispersion_imag
_atom_type_scat_source
C C 0.0033 0.0016 'International Tables Vol C Tables 4.2.6.8 and 6.1.1.4'
H H 0.0000 0.0000 'International Tables Vol C Tables 4.2.6.8 and 6.1.1.4'
Ag Ag -0.8971 1.1015 'International Tables Vol C Tables 4.2.6.8 and 6.1.1.4'
F F 0.0171 0.0103 'International Tables Vol C Tables 4.2.6.8 and 6.1.1.4'
N N 0.0061 0.0033 'International Tables Vol C Tables 4.2.6.8 and 6.1.1.4'
O O 0.0106 0.0060 'International Tables Vol C Tables 4.2.6.8 and 6.1.1.4'
P P 0.1023 0.0942 'International Tables Vol C Tables 4.2.6.8 and 6.1.1.4'
S S 0.1246 0.1234 'International Tables Vol C Tables 4.2.6.8 and 6.1.1.4'

loop_
_geom_angle_atom_site_label_1
_geom_angle_atom_site_label_2
_geom_angle_atom_site_label_3
_geom_angle
_geom_angle_site_symmetry_1
_geom_angle_site_symmetry_3
_geom_angle_publ_flag
N1 Ag1 N1 180.0 . 5_666 ?
N2 Ag2 P1 158.89(6) . 2_656 ?
N2 Ag2 O4 87.59(13) . . ?
P1 Ag2 O4 113.32(11) 2_656 . ?
N2 Ag2 Ag2 88.22(5) . 2_656 ?
P1 Ag2 Ag2 73.397(17) 2_656 2_656 ?
O4 Ag2 Ag2 143.09(15) . 2_656 ?
C5 P1 C11 102.27(12) . . ?
C5 P1 C1 108.56(11) . . ?
C11 P1 C1 101.12(12) . . ?
C5 P1 Ag2 115.04(9) . 2_656 ?
C11 P1 Ag2 112.38(10) . 2_656 ?
C1 P1 Ag2 115.78(8) . 2_656 ?
O3 S1 O1 114.68(16) . . ?
O3 S1 O2 115.11(14) . . ?
O1 S1 O2 114.02(14) . . ?
O3 S1 C1S 104.62(15) . . ?
O1 S1 C1S 103.40(15) . . ?
O2 S1 C1S 102.95(14) . . ?
S2 S2 O4 82.3(4) 2_556 . ?
S2 S2 O4 68.0(4) 2_556 2_556 ?
O4 S2 O4 133.0(4) . 2_556 ?
S2 S2 O5 169.6(5) 2_556 . ?
O4 S2 O5 104.1(4) . . ?
O4 S2 O5 101.9(4) 2_556 . ?
S2 S2 C2S 81.8(6) 2_556 . ?
O4 S2 C2S 97.2(5) . . ?
O4 S2 C2S 112.8(4) 2_556 . ?
O5 S2 C2S 105.2(6) . . ?
S2 S2 C2S 76.7(6) 2_556 2_556 ?
O4 S2 C2S 115.6(5) . 2_556 ?
O4 S2 C2S 92.7(4) 2_556 2_556 ?
O5 S2 C2S 107.1(6) . 2_556 ?
C2S S2 C2S 20.5(5) . 2_556 ?
S2 S2 O5 7.1(3) 2_556 2_556 ?
O4 S2 O5 75.4(3) . 2_556 ?
O4 S2 O5 72.5(3) 2_556 2_556 ?
O5 S2 O5 170.1(4) . 2_556 ?
C2S S2 O5 84.6(6) . 2_556 ?
C2S S2 O5 81.6(6) 2_556 2_556 ?
C2S C2S F4 92(3) 2_556 . ?
C2S C2S F5 154(3) 2_556 . ?
F4 C2S F5 101.0(8) . . ?
C2S C2S F4 58(3) 2_556 2_556 ?
F4 C2S F4 120.9(9) . 2_556 ?
F5 C2S F4 95.4(12) . 2_556 ?
C2S C2S S2 82.4(7) 2_556 . ?
F4 C2S S2 106.7(12) . . ?
F5 C2S S2 114.9(6) . . ?
F4 C2S S2 116.6(7) 2_556 . ?
C2S C2S S2 77.1(7) 2_556 2_556 ?
F4 C2S S2 127.1(12) . 2_556 ?
F5 C2S S2 111.4(8) . 2_556 ?
F4 C2S S2 96.9(8) 2_556 2_556 ?
S2 C2S S2 21.50(13) . 2_556 ?
C2S C2S F5 18(2) 2_556 2_556 ?
F4 C2S F5 74.4(7) . 2_556 ?
F5 C2S F5 155.4(9) . 2_556 ?
F4 C2S F5 68.2(5) 2_556 2_556 ?
S2 C2S F5 89.3(5) . 2_556 ?
S2 C2S F5 89.4(4) 2_556 2_556 ?
S2 O4 S2 29.72(14) . 2_556 ?
S2 O4 Ag2 162.8(4) . . ?
S2 O4 Ag2 155.6(3) 2_556 . ?
S2 O5 S2 3.33(15) . 2_556 ?
F1 C1S F2 107.9(3) . . ?
F1 C1S F3 108.1(3) . . ?
F2 C1S F3 107.6(3) . . ?
F1 C1S S1 110.8(2) . . ?
F2 C1S S1 111.2(2) . . ?
F3 C1S S1 111.1(2) . . ?
C2S F4 C2S 29.7(9) . 2_556 ?
C2S F5 C2S 8.8(11) . 2_556 ?
C1 N1 C4 116.9(2) . . ?
C1 N1 Ag1 124.38(16) . . ?
C4 N1 Ag1 112.87(18) . . ?
C1 N2 C2 117.8(2) . . ?
C1 N2 Ag2 124.13(16) . . ?
C2 N2 Ag2 116.82(16) . . ?
N1 C1 N2 124.6(2) . . ?
N1 C1 P1 122.02(18) . . ?
N2 C1 P1 113.34(17) . . ?
N2 C2 C3 121.1(2) . . ?
N2 C2 H13B 119.4 . . ?
C3 C2 H13B 119.4 . . ?
C4 C3 C2 117.5(3) . . ?
C4 C3 H10B 121.3 . . ?
C2 C3 H10B 121.3 . . ?
N1 C4 C3 121.9(3) . . ?
N1 C4 H14B 119.1 . . ?
C3 C4 H14B 119.1 . . ?
C10 C5 C6 119.2(3) . . ?
C10 C5 P1 116.6(2) . . ?
C6 C5 P1 123.5(2) . . ?
C7 C6 C5 120.1(3) . . ?
C7 C6 H7AA 120.0 . . ?
C5 C6 H7AA 120.0 . . ?
C8 C7 C6 119.6(3) . . ?
C8 C7 H6BA 120.2 . . ?
C6 C7 H6BA 120.2 . . ?
C9 C8 C7 120.5(3) . . ?
C9 C8 H2B 119.7 . . ?
C7 C8 H2B 119.7 . . ?
C8 C9 C10 120.5(4) . . ?
C8 C9 H9B 119.8 . . ?
C10 C9 H9B 119.8 . . ?
C9 C10 C5 120.0(3) . . ?
C9 C10 H5BA 120.0 . . ?
C5 C10 H5BA 120.0 . . ?
C16 C11 C12 119.5(3) . . ?
C16 C11 P1 116.6(3) . . ?
C12 C11 P1 123.8(2) . . ?
C13 C12 C11 120.0(4) . . ?
C13 C12 H1B 120.0 . . ?
C11 C12 H1B 120.0 . . ?
C14 C13 C12 120.7(5) . . ?
C14 C13 H9A 119.6 . . ?
C12 C13 H9A 119.6 . . ?
C13 C14 C15 120.3(4) . . ?
C13 C14 H3BA 119.9 . . ?
C15 C14 H3BA 119.9 . . ?
C14 C15 C16 120.4(5) . . ?
C14 C15 H4BA 119.8 . . ?
C16 C15 H4BA 119.8 . . ?
C11 C16 C15 119.0(5) . . ?
C11 C16 H8A 120.5 . . ?
C15 C16 H8A 120.5 . . ?

loop_
_geom_bond_atom_site_label_1
_geom_bond_atom_site_label_2
_geom_bond_distance
_geom_bond_site_symmetry_2
_geom_bond_publ_flag
Ag1 N1 2.250(2) . ?
Ag1 N1 2.250(2) 5_666 ?
Ag2 N2 2.244(2) . ?
Ag2 P1 2.3717(7) 2_656 ?
Ag2 O4 2.389(3) . ?
Ag2 Ag2 3.1946(4) 2_656 ?
P1 C5 1.822(3) . ?
P1 C11 1.824(3) . ?
P1 C1 1.850(2) . ?
S1 O3 1.433(2) . ?
S1 O1 1.442(2) . ?
S1 O2 1.446(2) . ?
S1 C1S 1.828(3) . ?
S2 S2 0.674(3) 2_556 ?
S2 O4 1.261(4) . ?
S2 O4 1.347(4) 2_556 ?
S2 O5 1.424(5) . ?
S2 C2S 1.790(9) . ?
S2 C2S 1.820(8) 2_556 ?
S2 O5 2.090(6) 2_556 ?
C2S C2S 0.643(16) 2_556 ?
C2S F4 1.106(17) . ?
C2S F5 1.273(13) . ?
C2S F4 1.297(16) 2_556 ?
C2S F5 1.872(11) 2_556 ?
C1S F1 1.318(4) . ?
C1S F2 1.321(4) . ?
C1S F3 1.324(4) . ?
N1 C1 1.328(3) . ?
N1 C4 1.353(4) . ?
N2 C1 1.339(3) . ?
N2 C2 1.341(3) . ?
C2 C3 1.377(4) . ?
C2 H13B 0.9300 . ?
C3 C4 1.370(4) . ?
C3 H10B 0.9300 . ?
C4 H14B 0.9300 . ?
C5 C10 1.388(4) . ?
C5 C6 1.396(4) . ?
C6 C7 1.390(4) . ?
C6 H7AA 0.9300 . ?
C7 C8 1.384(6) . ?
C7 H6BA 0.9300 . ?
C8 C9 1.364(6) . ?
C8 H2B 0.9300 . ?
C9 C10 1.388(4) . ?
C9 H9B 0.9300 . ?
C10 H5BA 0.9300 . ?
C11 C16 1.383(5) . ?
C11 C12 1.385(5) . ?
C12 C13 1.381(5) . ?
C12 H1B 0.9300 . ?
C13 C14 1.350(8) . ?
C13 H9A 0.9300 . ?
C14 C15 1.366(8) . ?
C14 H3BA 0.9300 . ?
C15 C16 1.401(6) . ?
C15 H4BA 0.9300 . ?
C16 H8A 0.9300 . ?

loop_
_geom_torsion_atom_site_label_1
_geom_torsion_atom_site_label_2
_geom_torsion_atom_site_label_3
_geom_torsion_atom_site_label_4
_geom_torsion
_geom_torsion_site_symmetry_1
_geom_torsion_site_symmetry_2
_geom_torsion_site_symmetry_3
_geom_torsion_site_symmetry_4
_geom_torsion_publ_flag
S2 S2 C2S C2S 74(3) 2_556 . . 2_556 ?
O4 S2 C2S C2S 155(3) . . . 2_556 ?
O4 S2 C2S C2S 12(3) 2_556 . . 2_556 ?
O5 S2 C2S C2S -98(3) . . . 2_556 ?
O5 S2 C2S C2S 80(3) 2_556 . . 2_556 ?
S2 S2 C2S F4 163.6(8) 2_556 . . . ?
O4 S2 C2S F4 -115.3(7) . . . . ?
O4 S2 C2S F4 101.7(8) 2_556 . . . ?
O5 S2 C2S F4 -8.6(8) . . . . ?
C2S S2 C2S F4 90(3) 2_556 . . . ?
O5 S2 C2S F4 170.1(7) 2_556 . . . ?
S2 S2 C2S F5 -85.3(13) 2_556 . . . ?
O4 S2 C2S F5 -4.3(13) . . . . ?
O4 S2 C2S F5 -147.2(10) 2_556 . . . ?
O5 S2 C2S F5 102.5(12) . . . . ?
C2S S2 C2S F5 -159(4) 2_556 . . . ?
O5 S2 C2S F5 -78.8(12) 2_556 . . . ?
S2 S2 C2S F4 25.0(10) 2_556 . . 2_556 ?
O4 S2 C2S F4 106.1(9) . . . 2_556 ?
O4 S2 C2S F4 -36.9(12) 2_556 . . 2_556 ?
O5 S2 C2S F4 -147.1(9) . . . 2_556 ?
C2S S2 C2S F4 -49(3) 2_556 . . 2_556 ?
O5 S2 C2S F4 31.6(10) 2_556 . . 2_556 ?
O4 S2 C2S S2 81.1(4) . . . 2_556 ?
O4 S2 C2S S2 -61.9(5) 2_556 . . 2_556 ?
O5 S2 C2S S2 -172.2(6) . . . 2_556 ?
C2S S2 C2S S2 -74(3) 2_556 . . 2_556 ?
O5 S2 C2S S2 6.5(4) 2_556 . . 2_556 ?
S2 S2 C2S F5 90.1(7) 2_556 . . 2_556 ?
O4 S2 C2S F5 171.2(6) . . . 2_556 ?
O4 S2 C2S F5 28.2(9) 2_556 . . 2_556 ?
O5 S2 C2S F5 -82.0(7) . . . 2_556 ?
C2S S2 C2S F5 16(3) 2_556 . . 2_556 ?
O5 S2 C2S F5 96.7(6) 2_556 . . 2_556 ?
O4 S2 O4 S2 50.0(4) 2_556 . . 2_556 ?
O5 S2 O4 S2 171.6(3) . . . 2_556 ?
C2S S2 O4 S2 -80.6(6) . . . 2_556 ?
C2S S2 O4 S2 -71.2(6) 2_556 . . 2_556 ?
O5 S2 O4 S2 1.8(2) 2_556 . . 2_556 ?
S2 S2 O4 Ag2 -123.7(11) 2_556 . . . ?
O4 S2 O4 Ag2 -73.7(10) 2_556 . . . ?
O5 S2 O4 Ag2 47.9(12) . . . . ?
C2S S2 O4 Ag2 155.6(12) . . . . ?
C2S S2 O4 Ag2 165.1(11) 2_556 . . . ?
O5 S2 O4 Ag2 -121.9(11) 2_556 . . . ?
O4 S2 O5 S2 -127(2) . . . 2_556 ?
O4 S2 O5 S2 13.6(19) 2_556 . . 2_556 ?
C2S S2 O5 S2 132(2) . . . 2_556 ?
C2S S2 O5 S2 110(2) 2_556 . . 2_556 ?
O3 S1 C1S F1 -59.2(3) . . . . ?
O1 S1 C1S F1 -179.6(3) . . . . ?
O2 S1 C1S F1 61.5(3) . . . . ?
O3 S1 C1S F2 -179.2(2) . . . . ?
O1 S1 C1S F2 60.4(3) . . . . ?
O2 S1 C1S F2 -58.6(3) . . . . ?
O3 S1 C1S F3 61.0(3) . . . . ?
O1 S1 C1S F3 -59.4(3) . . . . ?
O2 S1 C1S F3 -178.4(2) . . . . ?
F5 C2S F4 C2S 157(2) . . . 2_556 ?
F4 C2S F4 C2S 53.8(12) 2_556 . . 2_556 ?
S2 C2S F4 C2S -82.6(16) . . . 2_556 ?
S2 C2S F4 C2S -75.2(16) 2_556 . . 2_556 ?
F5 C2S F4 C2S 1.8(14) 2_556 . . 2_556 ?
F4 C2S F5 C2S -118(5) . . . 2_556 ?
F4 C2S F5 C2S 5(5) 2_556 . . 2_556 ?
S2 C2S F5 C2S 128(6) . . . 2_556 ?
S2 C2S F5 C2S 105(6) 2_556 . . 2_556 ?
F5 C2S F5 C2S -41(2) 2_556 . . 2_556 ?
C4 N1 C1 N2 4.1(4) . . . . ?
Ag1 N1 C1 N2 -147.1(2) . . . . ?
C4 N1 C1 P1 -173.4(2) . . . . ?
Ag1 N1 C1 P1 35.5(3) . . . . ?
C2 N2 C1 N1 -4.6(4) . . . . ?
Ag2 N2 C1 N1 162.33(19) . . . . ?
C2 N2 C1 P1 173.10(19) . . . . ?
Ag2 N2 C1 P1 -20.0(2) . . . . ?
C5 P1 C1 N1 5.2(2) . . . . ?
C11 P1 C1 N1 112.3(2) . . . . ?
Ag2 P1 C1 N1 -125.99(19) 2_656 . . . ?
C5 P1 C1 N2 -172.56(18) . . . . ?
C11 P1 C1 N2 -65.4(2) . . . . ?
Ag2 P1 C1 N2 56.28(19) 2_656 . . . ?
C1 N2 C2 C3 1.3(4) . . . . ?
Ag2 N2 C2 C3 -166.5(2) . . . . ?
N2 C2 C3 C4 1.9(5) . . . . ?
C1 N1 C4 C3 -0.5(4) . . . . ?
Ag1 N1 C4 C3 153.9(3) . . . . ?
C2 C3 C4 N1 -2.4(5) . . . . ?
C11 P1 C5 C10 109.9(2) . . . . ?
C1 P1 C5 C10 -143.8(2) . . . . ?
Ag2 P1 C5 C10 -12.2(3) 2_656 . . . ?
C11 P1 C5 C6 -60.6(3) . . . . ?
C1 P1 C5 C6 45.7(3) . . . . ?
Ag2 P1 C5 C6 177.3(2) 2_656 . . . ?
C10 C5 C6 C7 0.4(5) . . . . ?
P1 C5 C6 C7 170.7(3) . . . . ?
C5 C6 C7 C8 -1.9(6) . . . . ?
C6 C7 C8 C9 1.9(7) . . . . ?
C7 C8 C9 C10 -0.5(7) . . . . ?
C8 C9 C10 C5 -1.1(6) . . . . ?
C6 C5 C10 C9 1.1(5) . . . . ?
P1 C5 C10 C9 -169.9(3) . . . . ?
C5 P1 C11 C16 -90.2(3) . . . . ?
C1 P1 C11 C16 157.8(3) . . . . ?
Ag2 P1 C11 C16 33.7(3) 2_656 . . . ?
C5 P1 C11 C12 86.3(3) . . . . ?
C1 P1 C11 C12 -25.8(3) . . . . ?
Ag2 P1 C11 C12 -149.8(2) 2_656 . . . ?
C16 C11 C12 C13 1.1(5) . . . . ?
P1 C11 C12 C13 -175.3(3) . . . . ?
C11 C12 C13 C14 1.0(6) . . . . ?
C12 C13 C14 C15 -1.6(7) . . . . ?
C13 C14 C15 C16 0.1(8) . . . . ?
C12 C11 C16 C15 -2.5(6) . . . . ?
P1 C11 C16 C15 174.1(3) . . . . ?
C14 C15 C16 C11 2.0(7) . . . . ?
